data_7033512
loop_
_publ_author_name
'Alwaaly, Ahmed'
'Clegg, William'
'Henderson, Richard A.'
'Probert, Michael R.'
'Waddell, Paul G.'

_publ_section_title
;
 Mechanisms and rates of proton transfer to coordinated carboxydithioates:
 studies on [Ni(S2CR){PhP(CH2CH2PPh2)2}](+) (R = Me, Et, Bu(n) or Ph).
;
_journal_issue 7
_journal_name_full 'Dalton transactions (Cambridge, England : 2003)'
_journal_page_first 3307
_journal_page_last 3317
_journal_paper_doi 10.1039/c4dt03543g
_journal_volume 44
_journal_year 2015
_chemical_formula_moiety 'C41 H38 Ni P3 S2 +, C24 H20 B -, C4 H8 O'
_chemical_formula_sum 'C69 H66 B Ni O P3 S2'
_chemical_formula_weight 1137.76
_chemical_name_systematic
;
 ?
;
_space_group_crystal_system orthorhombic
_space_group_IT_number 60
_space_group_name_Hall '-P 2n 2ab'
_space_group_name_H-M_alt 'P b c n'
_symmetry_space_group_name_Hall '-P 2n 2ab'
_symmetry_space_group_name_H-M 'P b c n'
_atom_sites_solution_hydrogens geom
_atom_sites_solution_primary direct
_audit_creation_date 2014-06-13
_audit_creation_method
;
Olex2 1.2-alpha
(compiled 2014.05.21 svn.r2942 for OlexSys, GUI svn.r4846)
;
_audit_update_record
;
2014-11-07 deposited with the CCDC.
2015-01-06 downloaded from the CCDC.
;
_cell_angle_alpha 90
_cell_angle_beta 90
_cell_angle_gamma 90
_cell_formula_units_Z 8
_cell_length_a 38.8301(16)
_cell_length_b 16.6153(5)
_cell_length_c 18.1236(5)
_cell_measurement_reflns_used 12293
_cell_measurement_temperature 150.01(10)
_cell_measurement_theta_max 28.7390
_cell_measurement_theta_min 3.6180
_cell_volume 11692.9(7)
_computing_cell_refinement
;
CrysAlisPro, Agilent Technologies,
Version 1.171.36.32 (release 02-08-2013 CrysAlis171 .NET)
(compiled Aug  2 2013,16:46:58)
;
_computing_data_collection
;
CrysAlisPro, Agilent Technologies,
Version 1.171.36.32 (release 02-08-2013 CrysAlis171 .NET)
(compiled Aug  2 2013,16:46:58)
;
_computing_data_reduction
;
CrysAlisPro, Agilent Technologies,
Version 1.171.36.32 (release 02-08-2013 CrysAlis171 .NET)
(compiled Aug  2 2013,16:46:58)
;
_computing_molecular_graphics 'Olex2 (Dolomanov et al., 2009)'
_computing_publication_material 'Olex2 (Dolomanov et al., 2009)'
_computing_structure_refinement 'XL (Sheldrick, 2008)'
_computing_structure_solution 'XT (Sheldrick, 2008)'
_diffrn_ambient_temperature 150.01(10)
_diffrn_detector_area_resol_mean 10.3968
_diffrn_measured_fraction_theta_full 0.991
_diffrn_measured_fraction_theta_max 0.982
_diffrn_measurement_details
;
  1 omega  -79.00  -52.00   1.0000    8.0000
omega____ theta____ kappa____ phi______ frames
    -       -8.9070  -57.0000   60.0000 27

  2 omega  -80.00  -38.00   1.0000    8.0000
omega____ theta____ kappa____ phi______ frames
    -       -8.9070  -38.0000  -90.0000 42

  3 omega   -4.00   41.00   1.0000    8.0000
omega____ theta____ kappa____ phi______ frames
    -       10.4695  -99.0000  120.0000 45

  4 omega  -16.00   19.00   1.0000    8.0000
omega____ theta____ kappa____ phi______ frames
    -       10.4695   57.0000   30.0000 35

  5 omega   -4.00   39.00   1.0000    8.0000
omega____ theta____ kappa____ phi______ frames
    -       10.4695  -99.0000  -60.0000 43
;
_diffrn_measurement_device_type 'Xcalibur, Atlas, Gemini ultra'
_diffrn_measurement_method '\w scans'
_diffrn_orient_matrix_UB_11 -0.0072112000
_diffrn_orient_matrix_UB_12 0.0175893000
_diffrn_orient_matrix_UB_13 -0.0321376000
_diffrn_orient_matrix_UB_21 -0.0131760000
_diffrn_orient_matrix_UB_22 0.0176802000
_diffrn_orient_matrix_UB_23 0.0217051000
_diffrn_orient_matrix_UB_31 0.0103870000
_diffrn_orient_matrix_UB_32 0.0346695000
_diffrn_orient_matrix_UB_33 0.0052435000
_diffrn_radiation_monochromator graphite
_diffrn_radiation_type MoK\a
_diffrn_radiation_wavelength 0.71073
_diffrn_reflns_av_R_equivalents 0.0487
_diffrn_reflns_av_unetI/netI 0.0509
_diffrn_reflns_Laue_measured_fraction_full 0.991
_diffrn_reflns_Laue_measured_fraction_max 0.982
_diffrn_reflns_limit_h_max 48
_diffrn_reflns_limit_h_min -45
_diffrn_reflns_limit_k_max 20
_diffrn_reflns_limit_k_min -20
_diffrn_reflns_limit_l_max 22
_diffrn_reflns_limit_l_min -21
_diffrn_reflns_number 52089
_diffrn_reflns_point_group_measured_fraction_full 0.991
_diffrn_reflns_point_group_measured_fraction_max 0.982
_diffrn_reflns_theta_full 26.000
_diffrn_reflns_theta_max 26.370
_diffrn_reflns_theta_min 2.894
_diffrn_source 'Enhance (Mo) X-ray Source'
_exptl_absorpt_coefficient_mu 0.529
_exptl_absorpt_correction_T_max 1.00000
_exptl_absorpt_correction_T_min 0.91074
_exptl_absorpt_correction_type multi-scan
_exptl_absorpt_process_details
;
CrysAlisPro, Agilent Technologies,
Version 1.171.36.32 (release 02-08-2013 CrysAlis171 .NET)
(compiled Aug  2 2013,16:46:58)
Empirical absorption correction using spherical harmonics,
 implemented in SCALE3 ABSPACK scaling algorithm.
;
_exptl_crystal_colour 'dark violet'
_exptl_crystal_colour_modifier dark
_exptl_crystal_colour_primary violet
_exptl_crystal_density_diffrn 1.293
_exptl_crystal_description prism
_exptl_crystal_F_000 4784
_exptl_crystal_recrystallization_method 'Re-crystallisation from solvent: THF and hexane'
_exptl_crystal_size_max 0.27
_exptl_crystal_size_mid 0.21
_exptl_crystal_size_min 0.11
_refine_diff_density_max 0.518
_refine_diff_density_min -0.379
_refine_diff_density_rms 0.070
_refine_ls_extinction_method none
_refine_ls_goodness_of_fit_ref 1.070
_refine_ls_hydrogen_treatment constr
_refine_ls_matrix_type full
_refine_ls_number_parameters 694
_refine_ls_number_reflns 11747
_refine_ls_number_restraints 642
_refine_ls_restrained_S_all 1.055
_refine_ls_R_factor_all 0.0709
_refine_ls_R_factor_gt 0.0486
_refine_ls_shift/su_max 0.001
_refine_ls_shift/su_mean 0.000
_refine_ls_structure_factor_coef Fsqd
_refine_ls_weighting_details 'w=1/[\s^2^(Fo^2^)+(0.0209P)^2^+17.0726P] where P=(Fo^2^+2Fc^2^)/3'
_refine_ls_weighting_scheme calc
_refine_ls_wR_factor_gt 0.0900
_refine_ls_wR_factor_ref 0.1000
_reflns_Friedel_coverage 0.000
_reflns_number_gt 9140
_reflns_number_total 11747
_reflns_threshold_expression 'I > 2\s(I)'
_cod_data_source_file c4dt03543g2.cif
_cod_data_source_block rah140012_fa
_cod_depositor_comments 'Adding full bibliography for 7033511--7033516.cif.'
_cod_database_code 7033512
_shelxl_version_number 2013-4
_chemical_oxdiff_formula 'C69 H66 B1 O1 P3 S2 Ni1'
_shelx_space_group_comment
;
The symmetry employed for this shelxl refinement is uniquely defined
by the following loop, which should always be used as a source of
symmetry information in preference to the above space-group names.
They are only intended as comments.
;
_reflns_odcompleteness_completeness 99.65
_reflns_odcompleteness_iscentric 1
_reflns_odcompleteness_theta 25.30
_olex2_refinement_description
;
1. Fixed Uiso
 At 1.2 times of:
  All C(H) groups, All C(H,H) groups
2. Rigid body (RIGU) restrains
 All non-hydrogen atoms
 with sigma for 1-2 distances of 0.004 and sigma for 1-3 distances of 0.004
3.a Secondary CH2 refined with riding coordinates:
 C28(H28A,H28B), C20(H20A,H20B), C21(H21A,H21B), C29(H29A,H29B), C2T(H2TA,
 H2TB), C1T(H1TA,H1TB), C3T(H3TA,H3TB), C4T(H4TA,H4TB)
3.b Aromatic/amide H refined with riding coordinates:
 C2B(H2B), C7(H7), C35(H35), C31(H31), C11(H11), C13(H13), C18B(H18B),
 C8B(H8B), C41(H41), C9(H9), C3(H3), C12B(H12B), C24B(H24B), C37(H37), C17(H17),
  C33(H33), C15B(H15B), C14B(H14B), C6B(H6B), C20B(H20C), C23(H23), C6(H6),
 C15(H15), C16B(H16B), C34(H34), C27(H27), C4(H4), C12(H12), C17B(H17B),
 C32(H32), C21B(H21C), C10(H10), C3B(H3B), C19(H19), C5B(H5B), C9B(H9B),
 C22B(H22B), C5(H5), C10B(H10B), C4B(H4B), C11B(H11B), C23B(H23B), C40(H40),
 C18(H18), C24(H24), C39(H39), C16(H16), C25(H25), C38(H38), C26(H26)
;
_olex2_submission_special_instructions 'No special instructions were received'

loop_
_space_group_symop_operation_xyz
'x, y, z'
'-x+1/2, -y+1/2, z+1/2'
'-x, y, -z+1/2'
'x+1/2, -y+1/2, -z'
'-x, -y, -z'
'x-1/2, y-1/2, -z-1/2'
'x, -y, z-1/2'
'-x-1/2, y-1/2, z'

loop_
_atom_site_label
_atom_site_type_symbol
_atom_site_fract_x
_atom_site_fract_y
_atom_site_fract_z
_atom_site_U_iso_or_equiv
_atom_site_adp_type
_atom_site_occupancy
_atom_site_site_symmetry_order
_atom_site_calc_flag
_atom_site_refinement_flags_posn
Ni1 Ni 0.89245(2) 0.19168(2) 0.59844(2) 0.01525(8) Uani 1 1 d .
S1 S 0.89209(2) 0.06323(4) 0.63452(4) 0.01973(14) Uani 1 1 d .
P1 P 0.86190(2) 0.16505(4) 0.49764(4) 0.01757(14) Uani 1 1 d .
S2 S 0.94833(2) 0.14868(4) 0.57681(4) 0.02077(14) Uani 1 1 d .
P2 P 0.89575(2) 0.31407(4) 0.56088(4) 0.01694(14) Uani 1 1 d .
P3 P 0.87641(2) 0.23992(4) 0.70655(4) 0.01727(14) Uani 1 1 d .
C30 C 0.83486(7) 0.20158(15) 0.73626(14) 0.0199(5) Uani 1 1 d .
C22 C 0.93855(7) 0.35762(15) 0.56302(14) 0.0200(5) Uani 1 1 d .
C14 C 0.82118(7) 0.11078(16) 0.50393(14) 0.0204(5) Uani 1 1 d .
C1 C 0.93364(7) 0.05825(15) 0.60500(13) 0.0196(5) Uani 1 1 d .
C2 C 0.95328(7) -0.01722(16) 0.60302(13) 0.0214(6) Uani 1 1 d .
C19B C 0.86705(7) 0.61258(15) 0.60361(14) 0.0222(6) Uani 1 1 d .
C28 C 0.86767(7) 0.37581(15) 0.61853(14) 0.0210(6) Uani 1 1 d .
H28A H 0.8739 0.4321 0.6133 0.025 Uiso 1 1 calc R
H28B H 0.8440 0.3695 0.6027 0.025 Uiso 1 1 calc R
C20 C 0.85030(7) 0.26264(15) 0.45602(14) 0.0218(6) Uani 1 1 d .
H20A H 0.8457 0.2555 0.4038 0.026 Uiso 1 1 calc R
H20B H 0.8295 0.2831 0.4791 0.026 Uiso 1 1 calc R
C8 C 0.88440(6) 0.10812(15) 0.42656(14) 0.0197(5) Uani 1 1 d .
C36 C 0.90451(7) 0.22817(15) 0.78619(14) 0.0221(6) Uani 1 1 d .
C21 C 0.87964(7) 0.32322(16) 0.46627(14) 0.0241(6) Uani 1 1 d .
H21A H 0.8713 0.3774 0.4576 0.029 Uiso 1 1 calc R
H21B H 0.8980 0.3121 0.4314 0.029 Uiso 1 1 calc R
C29 C 0.87109(7) 0.35047(15) 0.69938(14) 0.0219(6) Uani 1 1 d .
H29A H 0.8507 0.3669 0.7264 0.026 Uiso 1 1 calc R
H29B H 0.8908 0.3771 0.7213 0.026 Uiso 1 1 calc R
C1B C 0.89445(7) 0.62950(16) 0.73785(14) 0.0214(6) Uani 1 1 d .
C13B C 0.83048(7) 0.56897(15) 0.72348(14) 0.0208(6) Uani 1 1 d .
C7B C 0.84255(7) 0.72660(16) 0.69495(15) 0.0220(6) Uani 1 1 d .
C2B C 0.91695(7) 0.69462(17) 0.74378(15) 0.0254(6) Uani 1 1 d .
H2B H 0.9101 0.7441 0.7248 0.030 Uiso 1 1 calc R
C7 C 0.93663(8) -0.09116(16) 0.60957(15) 0.0283(6) Uani 1 1 d .
H7 H 0.9129 -0.0927 0.6156 0.034 Uiso 1 1 calc R
C35 C 0.80472(7) 0.24171(17) 0.71684(15) 0.0271(6) Uani 1 1 d .
H35 H 0.8060 0.2920 0.6945 0.033 Uiso 1 1 calc R
C31 C 0.83266(8) 0.12632(16) 0.77029(15) 0.0270(6) Uani 1 1 d .
H31 H 0.8525 0.0989 0.7840 0.032 Uiso 1 1 calc R
C11 C 0.91771(8) 0.01510(18) 0.32021(16) 0.0317(7) Uani 1 1 d .
H11 H 0.9288 -0.0158 0.2847 0.038 Uiso 1 1 calc R
C13 C 0.89118(7) 0.02677(16) 0.43907(15) 0.0254(6) Uani 1 1 d .
H13 H 0.8846 0.0033 0.4835 0.031 Uiso 1 1 calc R
C18B C 0.80975(7) 0.51858(15) 0.68020(16) 0.0237(6) Uani 1 1 d .
H18B H 0.8112 0.5228 0.6291 0.028 Uiso 1 1 calc R
C8B C 0.81849(7) 0.75139(17) 0.74773(16) 0.0275(6) Uani 1 1 d .
H8B H 0.8105 0.7138 0.7818 0.033 Uiso 1 1 calc R
C41 C 0.89332(8) 0.24874(17) 0.85694(15) 0.0320(7) Uani 1 1 d .
H41 H 0.8707 0.2649 0.8644 0.038 Uiso 1 1 calc R
C9 C 0.89483(7) 0.14224(17) 0.36006(15) 0.0285(6) Uani 1 1 d .
H9 H 0.8908 0.1965 0.3509 0.034 Uiso 1 1 calc R
C3 C 0.98911(7) -0.01611(18) 0.59337(16) 0.0305(7) Uani 1 1 d .
H3 H 1.0006 0.0327 0.5886 0.037 Uiso 1 1 calc R
C12B C 0.85314(7) 0.78724(16) 0.64601(16) 0.0288(6) Uani 1 1 d .
H12B H 0.8692 0.7745 0.6097 0.035 Uiso 1 1 calc R
C24B C 0.89774(8) 0.57683(16) 0.58028(16) 0.0277(6) Uani 1 1 d .
H24B H 0.9154 0.5695 0.6143 0.033 Uiso 1 1 calc R
C37 C 0.93840(7) 0.20434(18) 0.77587(16) 0.0303(7) Uani 1 1 d .
H37 H 0.9461 0.1908 0.7289 0.036 Uiso 1 1 calc R
C17 C 0.75751(8) 0.0344(2) 0.51335(17) 0.0379(8) Uani 1 1 d .
H17 H 0.7362 0.0092 0.5165 0.046 Uiso 1 1 calc R
C33 C 0.77079(8) 0.13252(19) 0.76322(17) 0.0369(7) Uani 1 1 d .
H33 H 0.7494 0.1089 0.7716 0.044 Uiso 1 1 calc R
C15B C 0.80332(7) 0.50450(19) 0.83058(17) 0.0339(7) Uani 1 1 d .
H15B H 0.8011 0.5010 0.8816 0.041 Uiso 1 1 calc R
C14B C 0.82600(7) 0.55953(17) 0.79984(15) 0.0271(6) Uani 1 1 d .
H14B H 0.8389 0.5918 0.8314 0.033 Uiso 1 1 calc R
C6B C 0.90643(7) 0.55762(17) 0.76890(16) 0.0280(6) Uani 1 1 d .
H6B H 0.8923 0.5125 0.7672 0.034 Uiso 1 1 calc R
C20B C 0.84261(8) 0.62525(17) 0.54801(16) 0.0310(7) Uani 1 1 d .
H20C H 0.8221 0.6506 0.5604 0.037 Uiso 1 1 calc R
C23 C 0.96185(7) 0.34045(18) 0.50752(16) 0.0307(7) Uani 1 1 d .
H23 H 0.9551 0.3085 0.4680 0.037 Uiso 1 1 calc R
C6 C 0.95519(9) -0.16237(18) 0.60713(16) 0.0346(7) Uani 1 1 d .
H6 H 0.9439 -0.2115 0.6114 0.042 Uiso 1 1 calc R
C15 C 0.80385(8) 0.1064(2) 0.56974(16) 0.0411(9) Uani 1 1 d .
H15 H 0.8136 0.1284 0.6120 0.049 Uiso 1 1 calc R
C16B C 0.78404(8) 0.45496(18) 0.78555(19) 0.0364(7) Uani 1 1 d .
H16B H 0.7692 0.4170 0.8058 0.044 Uiso 1 1 calc R
C34 C 0.77289(8) 0.2073(2) 0.73056(17) 0.0362(7) Uani 1 1 d .
H34 H 0.7529 0.2347 0.7177 0.043 Uiso 1 1 calc R
C27 C 0.94894(8) 0.4061(2) 0.62101(17) 0.0361(7) Uani 1 1 d .
H27 H 0.9334 0.4196 0.6581 0.043 Uiso 1 1 calc R
C4 C 1.00732(8) -0.08730(19) 0.59100(17) 0.0374(7) Uani 1 1 d .
H4 H 1.0311 -0.0863 0.5844 0.045 Uiso 1 1 calc R
C12 C 0.90760(8) -0.01921(17) 0.38606(16) 0.0310(7) Uani 1 1 d .
H12 H 0.9118 -0.0735 0.3948 0.037 Uiso 1 1 calc R
C17B C 0.78712(7) 0.46262(16) 0.70992(18) 0.0310(7) Uani 1 1 d .
H17B H 0.7740 0.4302 0.6789 0.037 Uiso 1 1 calc R
C32 C 0.80048(8) 0.09293(18) 0.78335(16) 0.0341(7) Uani 1 1 d .
H32 H 0.7989 0.0429 0.8061 0.041 Uiso 1 1 calc R
O1T O 0.76816(8) 0.3167(2) 0.50479(16) 0.0760(9) Uani 1 1 d .
C21B C 0.84762(10) 0.60180(18) 0.47555(17) 0.0405(8) Uani 1 1 d .
H21C H 0.8307 0.6117 0.4405 0.049 Uiso 1 1 calc R
C10 C 0.91123(8) 0.09534(19) 0.30741(16) 0.0350(7) Uani 1 1 d .
H10 H 0.9179 0.1184 0.2629 0.042 Uiso 1 1 calc R
C3B C 0.94932(8) 0.6889(2) 0.77695(17) 0.0356(7) Uani 1 1 d .
H3B H 0.9635 0.7339 0.7795 0.043 Uiso 1 1 calc R
C19 C 0.80656(7) 0.0750(2) 0.44256(16) 0.0367(8) Uani 1 1 d .
H19 H 0.8180 0.0765 0.3975 0.044 Uiso 1 1 calc R
C5B C 0.93857(8) 0.5509(2) 0.80222(17) 0.0358(7) Uani 1 1 d .
H5B H 0.9455 0.5019 0.8221 0.043 Uiso 1 1 calc R
C9B C 0.80595(8) 0.82963(19) 0.75157(19) 0.0381(8) Uani 1 1 d .
H9B H 0.7900 0.8433 0.7878 0.046 Uiso 1 1 calc R
C22B C 0.87763(10) 0.56379(19) 0.45527(17) 0.0424(8) Uani 1 1 d .
H22B H 0.8809 0.5465 0.4070 0.051 Uiso 1 1 calc R
C5 C 0.99057(8) -0.15997(19) 0.59834(16) 0.0357(7) Uani 1 1 d .
H5 H 1.0031 -0.2077 0.5974 0.043 Uiso 1 1 calc R
C10B C 0.81692(8) 0.88674(19) 0.7024(2) 0.0408(8) Uani 1 1 d .
H10B H 0.8084 0.9390 0.7047 0.049 Uiso 1 1 calc R
C4B C 0.96015(8) 0.6168(2) 0.80579(17) 0.0380(7) Uani 1 1 d .
H4B H 0.9818 0.6124 0.8275 0.046 Uiso 1 1 calc R
C11B C 0.84068(8) 0.86554(18) 0.64951(19) 0.0387(8) Uani 1 1 d .
H11B H 0.8484 0.9038 0.6159 0.046 Uiso 1 1 calc R
C23B C 0.90275(9) 0.55182(18) 0.50754(17) 0.0380(8) Uani 1 1 d .
H23B H 0.9233 0.5268 0.4943 0.046 Uiso 1 1 calc R
C40 C 0.91590(9) 0.24520(19) 0.91604(17) 0.0402(8) Uani 1 1 d .
H40 H 0.9084 0.2590 0.9631 0.048 Uiso 1 1 calc R
C18 C 0.77480(8) 0.0367(2) 0.44795(17) 0.0423(8) Uani 1 1 d .
H18 H 0.7653 0.0124 0.4065 0.051 Uiso 1 1 calc R
C24 C 0.99501(8) 0.3703(2) 0.51025(18) 0.0385(8) Uani 1 1 d .
H24 H 1.0103 0.3594 0.4720 0.046 Uiso 1 1 calc R
C39 C 0.94960(9) 0.2211(2) 0.90502(17) 0.0419(8) Uani 1 1 d .
H39 H 0.9647 0.2188 0.9448 0.050 Uiso 1 1 calc R
B1B B 0.85838(8) 0.63454(18) 0.69039(16) 0.0199(6) Uani 1 1 d .
C16 C 0.77180(9) 0.0693(2) 0.57401(18) 0.0534(11) Uani 1 1 d .
H16 H 0.7600 0.0684 0.6187 0.064 Uiso 1 1 calc R
C25 C 1.00544(8) 0.4157(2) 0.56872(19) 0.0440(8) Uani 1 1 d .
H25 H 1.0281 0.4339 0.5713 0.053 Uiso 1 1 calc R
C38 C 0.96089(9) 0.2006(2) 0.83554(18) 0.0412(8) Uani 1 1 d .
H38 H 0.9836 0.1842 0.8285 0.049 Uiso 1 1 calc R
C26 C 0.98253(8) 0.4347(2) 0.62385(19) 0.0488(9) Uani 1 1 d .
H26 H 0.9895 0.4667 0.6632 0.059 Uiso 1 1 calc R
C2T C 0.72338(10) 0.2558(3) 0.4334(2) 0.0613(11) Uani 1 1 d .
H2TA H 0.7125 0.2625 0.3856 0.074 Uiso 1 1 calc R
H2TB H 0.7221 0.1996 0.4478 0.074 Uiso 1 1 calc R
C1T C 0.75997(10) 0.2854(3) 0.4326(2) 0.0729(13) Uani 1 1 d .
H1TA H 0.7755 0.2416 0.4202 0.088 Uiso 1 1 calc R
H1TB H 0.7626 0.3273 0.3957 0.088 Uiso 1 1 calc R
C3T C 0.70755(12) 0.3088(3) 0.4898(2) 0.0694(12) Uani 1 1 d .
H3TA H 0.6869 0.2851 0.5106 0.083 Uiso 1 1 calc R
H3TB H 0.7022 0.3615 0.4699 0.083 Uiso 1 1 calc R
C4T C 0.73652(13) 0.3129(3) 0.5461(2) 0.0803(14) Uani 1 1 d .
H4TA H 0.7340 0.3602 0.5770 0.096 Uiso 1 1 calc R
H4TB H 0.7363 0.2655 0.5774 0.096 Uiso 1 1 calc R

loop_
_atom_site_aniso_label
_atom_site_aniso_U_11
_atom_site_aniso_U_22
_atom_site_aniso_U_33
_atom_site_aniso_U_23
_atom_site_aniso_U_13
_atom_site_aniso_U_12
Ni1 0.01426(16) 0.01331(16) 0.01817(16) 0.00030(13) 0.00009(13) -0.00045(13)
S1 0.0188(3) 0.0158(3) 0.0245(3) 0.0023(3) 0.0035(3) 0.0014(3)
P1 0.0159(3) 0.0175(3) 0.0193(3) 0.0000(3) -0.0007(3) -0.0014(3)
S2 0.0156(3) 0.0189(3) 0.0278(3) -0.0004(3) 0.0014(3) -0.0006(3)
P2 0.0156(3) 0.0145(3) 0.0207(3) 0.0015(3) -0.0003(3) -0.0010(3)
P3 0.0168(3) 0.0154(3) 0.0197(3) -0.0012(3) 0.0003(3) 0.0000(3)
C30 0.0225(13) 0.0184(13) 0.0188(12) -0.0043(11) 0.0031(10) -0.0015(11)
C22 0.0175(12) 0.0142(12) 0.0284(13) 0.0053(11) 0.0000(10) -0.0019(10)
C14 0.0176(13) 0.0205(13) 0.0231(12) 0.0002(11) -0.0013(10) -0.0018(11)
C1 0.0193(13) 0.0205(13) 0.0190(12) -0.0012(11) -0.0014(10) 0.0006(10)
C2 0.0243(13) 0.0224(13) 0.0174(12) -0.0002(11) -0.0019(11) 0.0059(11)
C19B 0.0288(14) 0.0121(12) 0.0259(13) -0.0009(11) 0.0017(11) -0.0041(11)
C28 0.0172(13) 0.0136(12) 0.0321(14) 0.0009(11) 0.0029(11) -0.0002(10)
C20 0.0228(14) 0.0193(13) 0.0234(13) 0.0019(11) -0.0042(11) 0.0016(11)
C8 0.0174(13) 0.0207(13) 0.0209(12) -0.0022(11) -0.0019(10) -0.0040(10)
C36 0.0258(14) 0.0155(13) 0.0249(13) -0.0034(11) -0.0042(11) -0.0029(11)
C21 0.0255(14) 0.0225(14) 0.0242(13) 0.0061(12) -0.0032(11) -0.0015(12)
C29 0.0203(14) 0.0160(13) 0.0295(14) -0.0018(11) 0.0013(11) 0.0009(11)
C1B 0.0192(13) 0.0228(13) 0.0222(12) -0.0037(11) 0.0022(10) 0.0006(11)
C13B 0.0160(13) 0.0174(13) 0.0289(13) -0.0006(11) -0.0029(10) 0.0034(10)
C7B 0.0177(13) 0.0195(13) 0.0287(13) -0.0049(11) -0.0066(11) -0.0009(11)
C2B 0.0196(13) 0.0275(15) 0.0290(14) -0.0027(12) 0.0001(11) -0.0012(11)
C7 0.0301(15) 0.0237(14) 0.0312(15) 0.0018(13) 0.0086(12) 0.0065(12)
C35 0.0246(14) 0.0244(14) 0.0323(15) 0.0002(13) 0.0055(12) -0.0009(12)
C31 0.0327(15) 0.0219(14) 0.0262(14) -0.0005(12) 0.0070(12) -0.0003(12)
C11 0.0326(16) 0.0334(16) 0.0289(14) -0.0118(13) -0.0006(13) 0.0041(13)
C13 0.0309(15) 0.0218(13) 0.0236(13) 0.0007(12) 0.0007(12) -0.0028(12)
C18B 0.0210(13) 0.0171(13) 0.0329(14) -0.0008(12) -0.0037(11) 0.0037(11)
C8B 0.0208(14) 0.0281(15) 0.0336(15) -0.0093(13) -0.0036(12) 0.0014(12)
C41 0.0410(17) 0.0275(16) 0.0277(14) -0.0062(13) -0.0028(13) 0.0072(14)
C9 0.0340(16) 0.0246(14) 0.0268(13) 0.0015(12) 0.0042(12) 0.0041(13)
C3 0.0248(14) 0.0297(15) 0.0371(16) -0.0072(13) -0.0059(12) 0.0053(12)
C12B 0.0241(15) 0.0222(14) 0.0401(16) -0.0024(13) -0.0009(12) -0.0002(12)
C24B 0.0312(15) 0.0178(14) 0.0342(15) 0.0034(12) 0.0086(12) -0.0022(12)
C37 0.0251(15) 0.0389(17) 0.0269(14) 0.0009(13) -0.0037(12) -0.0021(13)
C17 0.0262(16) 0.050(2) 0.0379(16) -0.0052(15) 0.0008(13) -0.0158(15)
C33 0.0313(16) 0.0400(18) 0.0393(17) -0.0110(15) 0.0159(14) -0.0133(14)
C15B 0.0217(14) 0.0405(17) 0.0394(16) 0.0142(14) 0.0032(13) 0.0026(13)
C14B 0.0195(14) 0.0317(15) 0.0301(14) 0.0028(13) -0.0033(11) -0.0018(12)
C6B 0.0219(14) 0.0270(15) 0.0351(15) 0.0007(13) -0.0015(12) 0.0002(12)
C20B 0.0380(17) 0.0239(15) 0.0312(14) -0.0028(13) -0.0034(13) -0.0009(13)
C23 0.0235(14) 0.0351(17) 0.0336(15) -0.0046(14) 0.0023(12) -0.0028(13)
C6 0.0496(19) 0.0223(15) 0.0320(15) 0.0045(13) 0.0079(14) 0.0087(13)
C15 0.0320(17) 0.064(2) 0.0274(15) -0.0154(15) 0.0059(13) -0.0245(16)
C16B 0.0225(15) 0.0264(15) 0.060(2) 0.0148(15) 0.0033(14) -0.0034(13)
C34 0.0233(15) 0.0436(18) 0.0417(17) -0.0017(15) 0.0056(13) -0.0041(13)
C27 0.0244(15) 0.0495(19) 0.0344(16) -0.0097(15) 0.0051(12) -0.0105(14)
C4 0.0281(16) 0.0413(17) 0.0427(18) -0.0100(15) -0.0062(14) 0.0156(14)
C12 0.0384(17) 0.0212(14) 0.0334(15) -0.0062(13) -0.0026(13) 0.0014(13)
C17B 0.0180(14) 0.0184(14) 0.0565(18) -0.0011(14) -0.0045(13) 0.0006(11)
C32 0.0451(18) 0.0243(15) 0.0330(16) -0.0028(13) 0.0155(14) -0.0106(13)
O1T 0.0590(18) 0.109(3) 0.0601(17) -0.0138(17) -0.0030(14) 0.0226(17)
C21B 0.065(2) 0.0301(17) 0.0264(15) -0.0037(14) -0.0056(15) -0.0053(16)
C10 0.0435(19) 0.0370(17) 0.0246(14) -0.0006(13) 0.0091(13) 0.0056(15)
C3B 0.0231(15) 0.0410(18) 0.0429(17) -0.0068(15) -0.0057(13) -0.0059(13)
C19 0.0245(15) 0.062(2) 0.0233(14) -0.0081(14) 0.0014(12) -0.0127(15)
C5B 0.0263(15) 0.0395(17) 0.0415(17) 0.0055(15) -0.0051(13) 0.0104(13)
C9B 0.0293(17) 0.0363(17) 0.0488(18) -0.0181(15) -0.0036(14) 0.0085(14)
C22B 0.074(2) 0.0280(17) 0.0253(15) -0.0031(14) 0.0132(15) -0.0100(16)
C5 0.0445(18) 0.0318(16) 0.0309(15) -0.0045(14) -0.0031(14) 0.0215(14)
C10B 0.0338(17) 0.0229(15) 0.066(2) -0.0146(15) -0.0120(16) 0.0093(13)
C4B 0.0210(15) 0.054(2) 0.0387(17) -0.0020(16) -0.0075(13) 0.0044(14)
C11B 0.0389(18) 0.0199(15) 0.057(2) 0.0019(15) -0.0091(15) -0.0010(13)
C23B 0.051(2) 0.0234(15) 0.0394(16) 0.0001(14) 0.0241(15) -0.0023(14)
C40 0.062(2) 0.0326(17) 0.0264(15) -0.0076(14) -0.0103(14) 0.0009(16)
C18 0.0279(16) 0.064(2) 0.0351(16) -0.0149(16) -0.0025(13) -0.0149(16)
C24 0.0216(15) 0.050(2) 0.0435(17) -0.0033(16) 0.0112(13) -0.0051(14)
C39 0.052(2) 0.0388(18) 0.0352(16) 0.0024(15) -0.0212(15) -0.0095(16)
B1B 0.0165(14) 0.0194(14) 0.0239(14) -0.0029(12) -0.0012(11) -0.0004(12)
C16 0.0387(19) 0.090(3) 0.0311(16) -0.0157(18) 0.0142(14) -0.0340(19)
C25 0.0215(15) 0.059(2) 0.0514(19) -0.0032(17) 0.0042(14) -0.0171(15)
C38 0.0327(17) 0.049(2) 0.0414(17) 0.0075(16) -0.0116(14) -0.0042(15)
C26 0.0319(17) 0.069(2) 0.0454(19) -0.0160(18) 0.0008(15) -0.0222(17)
C2T 0.048(2) 0.079(3) 0.057(2) 0.015(2) 0.0063(18) 0.010(2)
C1T 0.041(2) 0.133(4) 0.044(2) -0.003(2) -0.0035(17) 0.009(2)
C3T 0.069(3) 0.062(3) 0.078(3) 0.009(2) 0.017(2) -0.002(2)
C4T 0.098(3) 0.095(4) 0.048(2) 0.003(2) 0.022(2) 0.008(3)

loop_
_atom_type_symbol
_atom_type_description
_atom_type_scat_dispersion_real
_atom_type_scat_dispersion_imag
_atom_type_scat_source
C C 0.0033 0.0016 'International Tables Vol C Tables 4.2.6.8 and 6.1.1.4'
H H 0.0000 0.0000 'International Tables Vol C Tables 4.2.6.8 and 6.1.1.4'
B B 0.0013 0.0007 'International Tables Vol C Tables 4.2.6.8 and 6.1.1.4'
O O 0.0106 0.0060 'International Tables Vol C Tables 4.2.6.8 and 6.1.1.4'
P P 0.1023 0.0942 'International Tables Vol C Tables 4.2.6.8 and 6.1.1.4'
S S 0.1246 0.1234 'International Tables Vol C Tables 4.2.6.8 and 6.1.1.4'
Ni Ni 0.3393 1.1124 'International Tables Vol C Tables 4.2.6.8 and 6.1.1.4'

loop_
_exptl_crystal_face_index_h
_exptl_crystal_face_index_k
_exptl_crystal_face_index_l
_exptl_crystal_face_perp_dist
_exptl_oxdiff_crystal_face_indexfrac_h
_exptl_oxdiff_crystal_face_indexfrac_k
_exptl_oxdiff_crystal_face_indexfrac_l
_exptl_oxdiff_crystal_face_x
_exptl_oxdiff_crystal_face_y
_exptl_oxdiff_crystal_face_z
-1 0 -2 0.0571 -1.0000 -0.0000 -2.0000 0.0715 -0.0302 -0.0209
1 0 2 0.0571 1.0000 0.0000 2.0000 -0.0715 0.0302 0.0209
3 2 0 0.1170 3.0000 2.0000 0.0000 0.0135 -0.0042 0.1005
-1 0 0 0.1353 -0.9999 -0.0000 0.0000 0.0072 0.0132 -0.0104
1 0 0 0.1093 0.9999 0.0000 -0.0000 -0.0072 -0.0132 0.0104
0 1 0 0.1025 0.0001 1.0000 0.0000 0.0176 0.0177 0.0347
0 -1 0 0.1025 -0.0001 -1.0000 -0.0000 -0.0176 -0.0177 -0.0347
5 -1 1 0.0866 4.9994 -1.0000 0.9999 -0.0858 -0.0618 0.0225
-4 1 1 0.0879 -3.9994 1.0000 1.0001 0.0143 0.0921 -0.0016
1 -1 2 0.0543 0.9999 -1.0000 2.0000 -0.0891 0.0126 -0.0138

loop_
_geom_angle_atom_site_label_1
_geom_angle_atom_site_label_2
_geom_angle_atom_site_label_3
_geom_angle
S1 Ni1 S2 76.16(2)
P1 Ni1 S1 92.70(3)
P1 Ni1 S2 107.41(3)
P2 Ni1 S1 176.60(3)
P2 Ni1 P1 87.70(3)
P2 Ni1 S2 100.50(3)
P2 Ni1 P3 87.39(3)
P3 Ni1 S1 94.90(3)
P3 Ni1 P1 130.66(3)
P3 Ni1 S2 121.76(3)
C1 S1 Ni1 87.05(9)
C14 P1 Ni1 120.64(9)
C14 P1 C20 104.38(12)
C20 P1 Ni1 106.95(9)
C8 P1 Ni1 115.38(8)
C8 P1 C14 101.73(12)
C8 P1 C20 106.54(12)
C1 S2 Ni1 84.64(9)
C22 P2 Ni1 115.19(8)
C22 P2 C28 108.11(12)
C22 P2 C21 107.46(12)
C28 P2 Ni1 108.36(8)
C28 P2 C21 106.57(13)
C21 P2 Ni1 110.79(9)
C30 P3 Ni1 112.74(8)
C30 P3 C36 105.06(12)
C30 P3 C29 105.64(12)
C36 P3 Ni1 119.75(9)
C36 P3 C29 103.22(12)
C29 P3 Ni1 109.22(9)
C35 C30 P3 120.3(2)
C35 C30 C31 119.3(3)
C31 C30 P3 120.0(2)
C23 C22 P2 120.1(2)
C23 C22 C27 118.8(3)
C27 C22 P2 121.1(2)
C15 C14 P1 120.4(2)
C15 C14 C19 118.4(2)
C19 C14 P1 121.2(2)
S2 C1 S1 111.88(15)
C2 C1 S1 122.8(2)
C2 C1 S2 125.3(2)
C7 C2 C1 120.7(2)
C7 C2 C3 118.8(2)
C3 C2 C1 120.5(2)
C24B C19B C20B 115.1(3)
C24B C19B B1B 123.8(2)
C20B C19B B1B 121.0(2)
P2 C28 H28A 109.7
P2 C28 H28B 109.7
H28A C28 H28B 108.2
C29 C28 P2 109.97(17)
C29 C28 H28A 109.7
C29 C28 H28B 109.7
P1 C20 H20A 109.6
P1 C20 H20B 109.6
H20A C20 H20B 108.1
C21 C20 P1 110.27(18)
C21 C20 H20A 109.6
C21 C20 H20B 109.6
C13 C8 P1 118.6(2)
C9 C8 P1 122.7(2)
C9 C8 C13 118.7(2)
C41 C36 P3 121.0(2)
C37 C36 P3 119.5(2)
C37 C36 C41 119.3(3)
P2 C21 H21A 110.0
P2 C21 H21B 110.1
C20 C21 P2 108.24(17)
C20 C21 H21A 110.1
C20 C21 H21B 110.0
H21A C21 H21B 108.4
P3 C29 H29A 109.6
P3 C29 H29B 109.6
C28 C29 P3 110.46(17)
C28 C29 H29A 109.6
C28 C29 H29B 109.6
H29A C29 H29B 108.1
C2B C1B C6B 115.0(2)
C2B C1B B1B 122.3(2)
C6B C1B B1B 122.4(2)
C18B C13B C14B 114.4(2)
C18B C13B B1B 124.6(2)
C14B C13B B1B 120.9(2)
C8B C7B C12B 114.6(3)
C8B C7B B1B 123.8(2)
C12B C7B B1B 121.6(2)
C1B C2B H2B 118.5
C1B C2B C3B 123.0(3)
C3B C2B H2B 118.5
C2 C7 H7 119.7
C6 C7 C2 120.6(3)
C6 C7 H7 119.7
C30 C35 H35 119.7
C34 C35 C30 120.5(3)
C34 C35 H35 119.7
C30 C31 H31 120.4
C32 C31 C30 119.2(3)
C32 C31 H31 120.4
C12 C11 H11 120.2
C10 C11 H11 120.2
C10 C11 C12 119.6(3)
C8 C13 H13 119.7
C12 C13 C8 120.6(3)
C12 C13 H13 119.7
C13B C18B H18B 118.4
C17B C18B C13B 123.1(3)
C17B C18B H18B 118.4
C7B C8B H8B 118.5
C9B C8B C7B 122.9(3)
C9B C8B H8B 118.5
C36 C41 H41 119.9
C40 C41 C36 120.2(3)
C40 C41 H41 119.9
C8 C9 H9 120.0
C10 C9 C8 120.0(3)
C10 C9 H9 120.0
C2 C3 H3 119.9
C4 C3 C2 120.1(3)
C4 C3 H3 119.9
C7B C12B H12B 118.6
C11B C12B C7B 122.8(3)
C11B C12B H12B 118.6
C19B C24B H24B 119.0
C23B C24B C19B 122.1(3)
C23B C24B H24B 119.0
C36 C37 H37 119.9
C36 C37 C38 120.2(3)
C38 C37 H37 119.9
C18 C17 H17 120.3
C16 C17 H17 120.3
C16 C17 C18 119.3(3)
C34 C33 H33 120.2
C32 C33 H33 120.2
C32 C33 C34 119.7(3)
C14B C15B H15B 120.0
C16B C15B H15B 120.0
C16B C15B C14B 120.0(3)
C13B C14B H14B 118.4
C15B C14B C13B 123.3(3)
C15B C14B H14B 118.4
C1B C6B H6B 118.6
C5B C6B C1B 122.8(3)
C5B C6B H6B 118.6
C19B C20B H20C 118.5
C21B C20B C19B 123.1(3)
C21B C20B H20C 118.5
C22 C23 H23 119.7
C24 C23 C22 120.7(3)
C24 C23 H23 119.7
C7 C6 H6 120.2
C5 C6 C7 119.7(3)
C5 C6 H6 120.2
C14 C15 H15 119.6
C14 C15 C16 120.7(3)
C16 C15 H15 119.6
C15B C16B H16B 120.5
C15B C16B C17B 119.0(3)
C17B C16B H16B 120.5
C35 C34 H34 119.9
C33 C34 C35 120.1(3)
C33 C34 H34 119.9
C22 C27 H27 120.0
C22 C27 C26 120.1(3)
C26 C27 H27 120.0
C3 C4 H4 119.8
C5 C4 C3 120.4(3)
C5 C4 H4 119.8
C11 C12 C13 120.3(3)
C11 C12 H12 119.9
C13 C12 H12 119.9
C18B C17B H17B 120.0
C16B C17B C18B 120.1(3)
C16B C17B H17B 120.0
C31 C32 H32 119.4
C33 C32 C31 121.2(3)
C33 C32 H32 119.4
C4T O1T C1T 105.5(3)
C20B C21B H21C 119.9
C22B C21B C20B 120.1(3)
C22B C21B H21C 119.9
C11 C10 C9 120.8(3)
C11 C10 H10 119.6
C9 C10 H10 119.6
C2B C3B H3B 120.1
C4B C3B C2B 119.9(3)
C4B C3B H3B 120.1
C14 C19 H19 119.9
C14 C19 C18 120.3(3)
C18 C19 H19 119.9
C6B C5B H5B 120.0
C4B C5B C6B 120.1(3)
C4B C5B H5B 120.0
C8B C9B H9B 119.8
C10B C9B C8B 120.4(3)
C10B C9B H9B 119.8
C21B C22B H22B 120.5
C23B C22B C21B 118.9(3)
C23B C22B H22B 120.5
C6 C5 H5 119.8
C4 C5 C6 120.3(3)
C4 C5 H5 119.8
C9B C10B H10B 120.5
C9B C10B C11B 119.0(3)
C11B C10B H10B 120.5
C3B C4B C5B 119.2(3)
C3B C4B H4B 120.4
C5B C4B H4B 120.4
C12B C11B H11B 119.8
C10B C11B C12B 120.3(3)
C10B C11B H11B 119.8
C24B C23B H23B 119.7
C22B C23B C24B 120.6(3)
C22B C23B H23B 119.7
C41 C40 H40 120.0
C39 C40 C41 120.0(3)
C39 C40 H40 120.0
C17 C18 C19 120.7(3)
C17 C18 H18 119.7
C19 C18 H18 119.7
C23 C24 H24 119.9
C25 C24 C23 120.3(3)
C25 C24 H24 119.9
C40 C39 H39 119.8
C38 C39 C40 120.3(3)
C38 C39 H39 119.8
C19B B1B C7B 109.2(2)
C1B B1B C19B 108.3(2)
C1B B1B C13B 109.6(2)
C1B B1B C7B 109.7(2)
C13B B1B C19B 109.6(2)
C13B B1B C7B 110.4(2)
C17 C16 C15 120.6(3)
C17 C16 H16 119.7
C15 C16 H16 119.7
C24 C25 H25 120.0
C24 C25 C26 120.0(3)
C26 C25 H25 120.0
C37 C38 H38 120.0
C39 C38 C37 120.0(3)
C39 C38 H38 120.0
C27 C26 H26 119.9
C25 C26 C27 120.2(3)
C25 C26 H26 119.9
H2TA C2T H2TB 109.3
C1T C2T H2TA 111.4
C1T C2T H2TB 111.4
C3T C2T H2TA 111.4
C3T C2T H2TB 111.4
C3T C2T C1T 101.7(4)
O1T C1T C2T 108.5(3)
O1T C1T H1TA 110.0
O1T C1T H1TB 110.0
C2T C1T H1TA 110.0
C2T C1T H1TB 110.0
H1TA C1T H1TB 108.4
C2T C3T H3TA 111.7
C2T C3T H3TB 111.7
C2T C3T C4T 100.5(4)
H3TA C3T H3TB 109.4
C4T C3T H3TA 111.7
C4T C3T H3TB 111.7
O1T C4T C3T 106.5(3)
O1T C4T H4TA 110.4
O1T C4T H4TB 110.4
C3T C4T H4TA 110.4
C3T C4T H4TB 110.4
H4TA C4T H4TB 108.6

loop_
_geom_bond_atom_site_label_1
_geom_bond_atom_site_label_2
_geom_bond_distance
Ni1 S1 2.2321(7)
Ni1 P1 2.2227(7)
Ni1 S2 2.3179(7)
Ni1 P2 2.1484(7)
Ni1 P3 2.2066(7)
S1 C1 1.702(3)
P1 C14 1.824(3)
P1 C20 1.844(3)
P1 C8 1.821(3)
S2 C1 1.686(3)
P2 C22 1.813(3)
P2 C28 1.825(3)
P2 C21 1.832(3)
P3 C30 1.816(3)
P3 C36 1.820(3)
P3 C29 1.853(3)
C30 C35 1.392(4)
C30 C31 1.397(4)
C22 C23 1.383(4)
C22 C27 1.385(4)
C14 C15 1.371(4)
C14 C19 1.383(4)
C1 C2 1.468(4)
C2 C7 1.393(4)
C2 C3 1.402(4)
C19B C24B 1.397(4)
C19B C20B 1.400(4)
C19B B1B 1.649(4)
C28 H28A 0.9700
C28 H28B 0.9700
C28 C29 1.530(4)
C20 H20A 0.9700
C20 H20B 0.9700
C20 C21 1.532(4)
C8 C13 1.396(4)
C8 C9 1.392(4)
C36 C41 1.396(4)
C36 C37 1.387(4)
C21 H21A 0.9700
C21 H21B 0.9700
C29 H29A 0.9700
C29 H29B 0.9700
C1B C2B 1.395(4)
C1B C6B 1.400(4)
C1B B1B 1.646(4)
C13B C18B 1.402(4)
C13B C14B 1.404(4)
C13B B1B 1.649(4)
C7B C8B 1.399(4)
C7B C12B 1.404(4)
C7B B1B 1.651(4)
C2B H2B 0.9300
C2B C3B 1.397(4)
C7 H7 0.9300
C7 C6 1.386(4)
C35 H35 0.9300
C35 C34 1.384(4)
C31 H31 0.9300
C31 C32 1.388(4)
C11 H11 0.9300
C11 C12 1.380(4)
C11 C10 1.376(4)
C13 H13 0.9300
C13 C12 1.383(4)
C18B H18B 0.9300
C18B C17B 1.388(4)
C8B H8B 0.9300
C8B C9B 1.390(4)
C41 H41 0.9300
C41 C40 1.385(4)
C9 H9 0.9300
C9 C10 1.387(4)
C3 H3 0.9300
C3 C4 1.379(4)
C12B H12B 0.9300
C12B C11B 1.390(4)
C24B H24B 0.9300
C24B C23B 1.396(4)
C37 H37 0.9300
C37 C38 1.392(4)
C17 H17 0.9300
C17 C18 1.363(4)
C17 C16 1.362(4)
C33 H33 0.9300
C33 C34 1.379(4)
C33 C32 1.377(5)
C15B H15B 0.9300
C15B C14B 1.386(4)
C15B C16B 1.380(4)
C14B H14B 0.9300
C6B H6B 0.9300
C6B C5B 1.391(4)
C20B H20C 0.9300
C20B C21B 1.383(4)
C23 H23 0.9300
C23 C24 1.381(4)
C6 H6 0.9300
C6 C5 1.383(4)
C15 H15 0.9300
C15 C16 1.390(4)
C16B H16B 0.9300
C16B C17B 1.382(4)
C34 H34 0.9300
C27 H27 0.9300
C27 C26 1.389(4)
C4 H4 0.9300
C4 C5 1.378(4)
C12 H12 0.9300
C17B H17B 0.9300
C32 H32 0.9300
O1T C1T 1.444(5)
O1T C4T 1.440(5)
C21B H21C 0.9300
C21B C22B 1.376(5)
C10 H10 0.9300
C3B H3B 0.9300
C3B C4B 1.374(4)
C19 H19 0.9300
C19 C18 1.391(4)
C5B H5B 0.9300
C5B C4B 1.380(4)
C9B H9B 0.9300
C9B C10B 1.370(5)
C22B H22B 0.9300
C22B C23B 1.374(5)
C5 H5 0.9300
C10B H10B 0.9300
C10B C11B 1.376(5)
C4B H4B 0.9300
C11B H11B 0.9300
C23B H23B 0.9300
C40 H40 0.9300
C40 C39 1.383(5)
C18 H18 0.9300
C24 H24 0.9300
C24 C25 1.362(5)
C39 H39 0.9300
C39 C38 1.376(5)
C16 H16 0.9300
C25 H25 0.9300
C25 C26 1.374(5)
C38 H38 0.9300
C26 H26 0.9300
C2T H2TA 0.9700
C2T H2TB 0.9700
C2T C1T 1.504(5)
C2T C3T 1.483(6)
C1T H1TA 0.9700
C1T H1TB 0.9700
C3T H3TA 0.9700
C3T H3TB 0.9700
C3T C4T 1.520(6)
C4T H4TA 0.9700
C4T H4TB 0.9700

loop_
_geom_torsion_atom_site_label_1
_geom_torsion_atom_site_label_2
_geom_torsion_atom_site_label_3
_geom_torsion_atom_site_label_4
_geom_torsion
Ni1 S1 C1 S2 4.79(12)
Ni1 S1 C1 C2 -173.6(2)
Ni1 P1 C14 C15 19.3(3)
Ni1 P1 C14 C19 -162.4(2)
Ni1 P1 C20 C21 35.7(2)
Ni1 P1 C8 C13 71.9(2)
Ni1 P1 C8 C9 -108.7(2)
Ni1 S2 C1 S1 -4.63(12)
Ni1 S2 C1 C2 173.7(2)
Ni1 P2 C22 C23 79.7(2)
Ni1 P2 C22 C27 -98.0(2)
Ni1 P2 C28 C29 41.68(19)
Ni1 P2 C21 C20 33.7(2)
Ni1 P3 C30 C35 -89.4(2)
Ni1 P3 C30 C31 82.2(2)
Ni1 P3 C36 C41 -171.78(19)
Ni1 P3 C36 C37 13.2(3)
Ni1 P3 C29 C28 18.1(2)
S1 C1 C2 C7 14.5(3)
S1 C1 C2 C3 -166.5(2)
P1 C14 C15 C16 176.1(3)
P1 C14 C19 C18 -177.4(3)
P1 C20 C21 P2 -43.4(2)
P1 C8 C13 C12 178.7(2)
P1 C8 C9 C10 -178.6(2)
S2 C1 C2 C7 -163.6(2)
S2 C1 C2 C3 15.4(4)
P2 C22 C23 C24 -177.1(2)
P2 C22 C27 C26 175.9(3)
P2 C28 C29 P3 -37.0(2)
P3 C30 C35 C34 171.2(2)
P3 C30 C31 C32 -171.1(2)
P3 C36 C41 C40 -175.1(2)
P3 C36 C37 C38 175.4(2)
C30 P3 C36 C41 -43.8(3)
C30 P3 C36 C37 141.2(2)
C30 P3 C29 C28 -103.40(19)
C30 C35 C34 C33 -0.5(4)
C30 C31 C32 C33 0.2(4)
C22 P2 C28 C29 -83.8(2)
C22 P2 C21 C20 160.28(18)
C22 C23 C24 C25 1.5(5)
C22 C27 C26 C25 0.8(6)
C14 P1 C20 C21 164.65(18)
C14 P1 C8 C13 -60.5(2)
C14 P1 C8 C9 118.9(2)
C14 C15 C16 C17 2.2(6)
C14 C19 C18 C17 0.5(5)
C1 C2 C7 C6 179.5(3)
C1 C2 C3 C4 -179.5(3)
C2 C7 C6 C5 0.2(4)
C2 C3 C4 C5 -0.2(4)
C19B C24B C23B C22B 1.9(4)
C19B C20B C21B C22B 0.3(5)
C28 P2 C22 C23 -158.9(2)
C28 P2 C22 C27 23.3(3)
C28 P2 C21 C20 -84.0(2)
C20 P1 C14 C15 -100.8(3)
C20 P1 C14 C19 77.5(3)
C20 P1 C8 C13 -169.6(2)
C20 P1 C8 C9 9.8(3)
C8 P1 C14 C15 148.5(3)
C8 P1 C14 C19 -33.2(3)
C8 P1 C20 C21 -88.2(2)
C8 C13 C12 C11 0.5(4)
C8 C9 C10 C11 -0.6(5)
C36 P3 C30 C35 138.5(2)
C36 P3 C30 C31 -49.9(2)
C36 P3 C29 C28 146.55(19)
C36 C41 C40 C39 -0.1(5)
C36 C37 C38 C39 -0.5(5)
C21 P2 C22 C23 -44.3(3)
C21 P2 C22 C27 138.0(2)
C21 P2 C28 C29 160.94(18)
C29 P3 C30 C35 29.8(2)
C29 P3 C30 C31 -158.6(2)
C29 P3 C36 C41 66.6(2)
C29 P3 C36 C37 -108.3(2)
C1B C2B C3B C4B -0.2(5)
C1B C6B C5B C4B 0.1(5)
C13B C18B C17B C16B 0.5(4)
C7B C8B C9B C10B 0.2(5)
C7B C12B C11B C10B 0.0(5)
C2B C1B C6B C5B -1.0(4)
C2B C1B B1B C19B 86.4(3)
C2B C1B B1B C13B -154.1(2)
C2B C1B B1B C7B -32.7(3)
C2B C3B C4B C5B -0.7(5)
C7 C2 C3 C4 -0.5(4)
C7 C6 C5 C4 -0.9(5)
C35 C30 C31 C32 0.6(4)
C31 C30 C35 C34 -0.5(4)
C13 C8 C9 C10 0.8(4)
C18B C13B C14B C15B 0.7(4)
C18B C13B B1B C19B -17.6(3)
C18B C13B B1B C1B -136.3(2)
C18B C13B B1B C7B 102.7(3)
C8B C7B C12B C11B -0.2(4)
C8B C7B B1B C19B 148.7(2)
C8B C7B B1B C1B -92.8(3)
C8B C7B B1B C13B 28.1(3)
C8B C9B C10B C11B -0.4(5)
C41 C36 C37 C38 0.4(4)
C41 C40 C39 C38 0.0(5)
C9 C8 C13 C12 -0.7(4)
C3 C2 C7 C6 0.5(4)
C3 C4 C5 C6 0.9(5)
C12B C7B C8B C9B 0.1(4)
C12B C7B B1B C19B -32.8(3)
C12B C7B B1B C1B 85.7(3)
C12B C7B B1B C13B -153.4(2)
C24B C19B C20B C21B 2.2(4)
C24B C19B B1B C1B 14.4(3)
C24B C19B B1B C13B -105.0(3)
C24B C19B B1B C7B 133.9(3)
C37 C36 C41 C40 -0.1(4)
C15B C16B C17B C18B 1.0(4)
C14B C13B C18B C17B -1.3(4)
C14B C13B B1B C19B 162.0(2)
C14B C13B B1B C1B 43.3(3)
C14B C13B B1B C7B -77.7(3)
C14B C15B C16B C17B -1.6(4)
C6B C1B C2B C3B 1.1(4)
C6B C1B B1B C19B -87.1(3)
C6B C1B B1B C13B 32.4(3)
C6B C1B B1B C7B 153.8(2)
C6B C5B C4B C3B 0.8(5)
C20B C19B C24B C23B -3.3(4)
C20B C19B B1B C1B -169.0(2)
C20B C19B B1B C13B 71.5(3)
C20B C19B B1B C7B -49.6(3)
C20B C21B C22B C23B -1.9(5)
C23 C22 C27 C26 -1.9(5)
C23 C24 C25 C26 -2.6(5)
C15 C14 C19 C18 1.0(5)
C16B C15B C14B C13B 0.7(5)
C34 C33 C32 C31 -1.1(4)
C27 C22 C23 C24 0.7(4)
C12 C11 C10 C9 0.4(5)
C32 C33 C34 C35 1.2(5)
C21B C22B C23B C24B 0.8(5)
C10 C11 C12 C13 -0.3(5)
C19 C14 C15 C16 -2.3(5)
C9B C10B C11B C12B 0.3(5)
C40 C39 C38 C37 0.3(5)
C18 C17 C16 C15 -0.6(6)
C24 C25 C26 C27 1.5(6)
B1B C19B C24B C23B 173.4(3)
B1B C19B C20B C21B -174.6(3)
B1B C1B C2B C3B -172.9(3)
B1B C1B C6B C5B 172.9(3)
B1B C13B C18B C17B 178.4(2)
B1B C13B C14B C15B -179.0(3)
B1B C7B C8B C9B 178.7(3)
B1B C7B C12B C11B -178.8(3)
C16 C17 C18 C19 -0.7(6)
C2T C3T C4T O1T 38.5(5)
C1T O1T C4T C3T -20.8(5)
C1T C2T C3T C4T -39.4(4)
C3T C2T C1T O1T 29.0(5)
C4T O1T C1T C2T -5.0(5)
